data_7111546
loop_
_publ_author_name
'Benhamou, Laure'
'C\'esar, Vincent'
'Gornitzka, Heinz'
'Lugan, No\"el'
'Lavigne, Guy'

_publ_section_title
;
 Imidazol-2-ylidene-4-olate: an anionic N-heterocyclic carbene
 pre-programmed for further derivatization
;
_journal_issue 31
_journal_name_full 'Chemical Communications'
_journal_page_first 4720
_journal_page_last 4722
_journal_paper_doi 10.1039/b907908d
_journal_year 2009
_chemical_formula_moiety '3(C21 H24 N2 O), C6 H6'
_chemical_formula_sum 'C69 H78 N6 O3'
_chemical_formula_weight 1039.37
_chemical_name_systematic
;
?
;
_space_group_IT_number 2
_symmetry_cell_setting triclinic
_symmetry_space_group_name_Hall '-P 1'
_symmetry_space_group_name_H-M 'P -1'
_atom_sites_solution_hydrogens geom
_atom_sites_solution_primary direct
_atom_sites_solution_secondary difmap
_audit_creation_method SHELXL-97
_cell_angle_alpha 111.925(3)
_cell_angle_beta 98.312(3)
_cell_angle_gamma 108.340(3)
_cell_formula_units_Z 2
_cell_length_a 14.6090(8)
_cell_length_b 15.3434(10)
_cell_length_c 15.8721(8)
_cell_measurement_reflns_used 5684
_cell_measurement_temperature 173(2)
_cell_volume 2990.9(3)
_computing_cell_refinement 'Bruker SMART'
_computing_data_collection 'Bruker SMART'
_computing_data_reduction 'Bruker SAINT'
_computing_molecular_graphics 'Bruker SHELXTL'
_computing_publication_material 'Bruker SHELXTL'
_computing_structure_refinement 'SHELXL-97 (Sheldrick, 1997)'
_computing_structure_solution 'SHELXS-97 (Sheldrick, 1990)'
_diffrn_ambient_temperature 173(2)
_diffrn_measured_fraction_theta_full 0.987
_diffrn_measured_fraction_theta_max 0.987
_diffrn_measurement_device_type 'CCD area detector'
_diffrn_measurement_method 'phi and omega scans'
_diffrn_radiation_monochromator graphite
_diffrn_radiation_source 'fine-focus sealed tube'
_diffrn_radiation_type MoK\a
_diffrn_radiation_wavelength 0.71073
_diffrn_reflns_av_R_equivalents 0.0374
_diffrn_reflns_av_sigmaI/netI 0.0538
_diffrn_reflns_limit_h_max 16
_diffrn_reflns_limit_h_min -16
_diffrn_reflns_limit_k_max 17
_diffrn_reflns_limit_k_min -17
_diffrn_reflns_limit_l_max 17
_diffrn_reflns_limit_l_min -16
_diffrn_reflns_number 21995
_diffrn_reflns_theta_full 23.26
_diffrn_reflns_theta_max 23.26
_diffrn_reflns_theta_min 5.10
_exptl_absorpt_coefficient_mu 0.071
_exptl_absorpt_correction_type none
_exptl_crystal_colour colourless
_exptl_crystal_density_diffrn 1.154
_exptl_crystal_density_method 'not measured'
_exptl_crystal_description block
_exptl_crystal_F_000 1116
_exptl_crystal_size_max 0.50
_exptl_crystal_size_mid 0.50
_exptl_crystal_size_min 0.40
_refine_diff_density_max 0.194
_refine_diff_density_min -0.185
_refine_diff_density_rms 0.036
_refine_ls_extinction_method none
_refine_ls_goodness_of_fit_ref 1.028
_refine_ls_hydrogen_treatment mixed
_refine_ls_matrix_type full
_refine_ls_number_parameters 799
_refine_ls_number_reflns 8489
_refine_ls_number_restraints 318
_refine_ls_restrained_S_all 1.022
_refine_ls_R_factor_all 0.0750
_refine_ls_R_factor_gt 0.0466
_refine_ls_shift/su_max 0.000
_refine_ls_shift/su_mean 0.000
_refine_ls_structure_factor_coef Fsqd
_refine_ls_weighting_details 'calc w=1/[\s^2^(Fo^2^)+(0.0568P)^2^+0.8297P] where P=(Fo^2^+2Fc^2^)/3'
_refine_ls_weighting_scheme calc
_refine_ls_wR_factor_gt 0.1117
_refine_ls_wR_factor_ref 0.1265
_reflns_number_gt 6026
_reflns_number_total 8489
_reflns_threshold_expression >2sigma(I)
_cod_data_source_file b907908dsup1.cif
_cod_data_source_block 4a
_cod_depositor_comments
;
The following automatic conversions were performed:

'_symmetry_cell_setting' value 'Triclinic' changed to 'triclinic'
according to /home/saulius/struct/CIF-dictionaries/cif_core.dic
dictionary named 'cif_core.dic' version 2.4.2 from 2011-04-26.

Automatic conversion script
Id: cif_fix_values 1891 2012-01-12 08:04:46Z andrius 
;
_cod_original_cell_volume 2990.8(3)
_cod_database_code 7111546

loop_
_symmetry_equiv_pos_as_xyz
'x, y, z'
'-x, -y, -z'

loop_
_atom_site_label
_atom_site_type_symbol
_atom_site_fract_x
_atom_site_fract_y
_atom_site_fract_z
_atom_site_U_iso_or_equiv
_atom_site_adp_type
_atom_site_occupancy
_atom_site_symmetry_multiplicity
_atom_site_calc_flag
_atom_site_refinement_flags
_atom_site_disorder_assembly
_atom_site_disorder_group
N1 N 0.85103(13) 0.78810(14) 0.45271(12) 0.0309(5) Uani 1 1 d . . .
N2 N 0.70540(14) 0.76794(15) 0.47522(12) 0.0347(5) Uani 1 1 d . . .
O1 O 0.80630(12) 0.64774(12) 0.30279(11) 0.0437(4) Uani 1 1 d . . .
C1 C 0.80338(18) 0.82582(19) 0.51341(16) 0.0330(6) Uani 1 1 d . . .
H1 H 0.8350(18) 0.8834(19) 0.5756(18) 0.048(7) Uiso 1 1 d . . .
C2 C 0.77936(17) 0.69839(18) 0.36963(15) 0.0348(6) Uani 1 1 d . . .
C3 C 0.6879(2) 0.68920(19) 0.38653(16) 0.0380(6) Uani 1 1 d . . .
H3 H 0.6213(19) 0.6429(18) 0.3504(16) 0.041(7) Uiso 1 1 d . . .
C4 C 0.95799(16) 0.82717(17) 0.46793(15) 0.0313(5) Uani 1 1 d . . .
C5 C 0.99635(17) 0.87441(17) 0.41370(15) 0.0313(5) Uani 1 1 d . . .
C6 C 1.09923(18) 0.90348(18) 0.42324(16) 0.0380(6) Uani 1 1 d . . .
H6 H 1.1272 0.9353 0.3864 0.046 Uiso 1 1 calc R . .
C7 C 1.16163(18) 0.88745(19) 0.48458(16) 0.0418(6) Uani 1 1 d . . .
C8 C 1.12092(18) 0.8443(2) 0.54043(17) 0.0445(7) Uani 1 1 d . . .
H8 H 1.1641 0.8360 0.5850 0.053 Uiso 1 1 calc R . .
C9 C 1.01860(18) 0.81265(19) 0.53285(16) 0.0388(6) Uani 1 1 d . . .
C10 C 0.93021(18) 0.89373(19) 0.34741(16) 0.0392(6) Uani 1 1 d . . .
H10A H 0.8803 0.8281 0.2963 0.059 Uiso 1 1 calc R . .
H10B H 0.9718 0.9328 0.3199 0.059 Uiso 1 1 calc R . .
H10C H 0.8953 0.9330 0.3826 0.059 Uiso 1 1 calc R . .
C11 C 1.27097(19) 0.9115(3) 0.48813(19) 0.0646(9) Uani 1 1 d . . .
H11A H 1.3134 0.9493 0.5546 0.097 Uiso 1 1 calc R . .
H11B H 1.2908 0.9533 0.4547 0.097 Uiso 1 1 calc R . .
H11C H 1.2797 0.8474 0.4574 0.097 Uiso 1 1 calc R . .
C12 C 0.9760(2) 0.7645(2) 0.59333(19) 0.0588(8) Uani 1 1 d . . .
H12A H 1.0249 0.7437 0.6209 0.088 Uiso 1 1 calc R . .
H12B H 0.9130 0.7041 0.5539 0.088 Uiso 1 1 calc R . .
H12C H 0.9625 0.8143 0.6445 0.088 Uiso 1 1 calc R . .
C13 C 0.63121(17) 0.78521(18) 0.52216(16) 0.0344(6) Uani 1 1 d . . .
C14 C 0.63035(18) 0.76812(18) 0.60219(16) 0.0376(6) Uani 1 1 d . . .
C15 C 0.56152(19) 0.7908(2) 0.64884(17) 0.0430(6) Uani 1 1 d . . .
H15 H 0.5598 0.7805 0.7041 0.052 Uiso 1 1 calc R . .
C16 C 0.49570(19) 0.8276(2) 0.61827(18) 0.0450(7) Uani 1 1 d . . .
C17 C 0.49814(19) 0.8415(2) 0.53690(18) 0.0467(7) Uani 1 1 d . . .
H17 H 0.4526 0.8663 0.5147 0.056 Uiso 1 1 calc R . .
C18 C 0.56504(17) 0.82028(19) 0.48722(16) 0.0390(6) Uani 1 1 d . . .
C19 C 0.7007(2) 0.7269(2) 0.63649(18) 0.0479(7) Uani 1 1 d . . .
H19A H 0.7675 0.7828 0.6728 0.072 Uiso 1 1 calc R . .
H19B H 0.7066 0.6739 0.5817 0.072 Uiso 1 1 calc R . .
H19C H 0.6741 0.6971 0.6772 0.072 Uiso 1 1 calc R . .
C20 C 0.4220(2) 0.8516(3) 0.6716(2) 0.0693(9) Uani 1 1 d . . .
H20A H 0.4180 0.8204 0.7155 0.104 Uiso 1 1 calc R . .
H20B H 0.3552 0.8238 0.6262 0.104 Uiso 1 1 calc R . .
H20C H 0.4453 0.9261 0.7077 0.104 Uiso 1 1 calc R . .
C21 C 0.5662(2) 0.8348(2) 0.39855(18) 0.0543(7) Uani 1 1 d . . .
H21A H 0.6362 0.8691 0.4008 0.081 Uiso 1 1 calc R . .
H21B H 0.5290 0.8770 0.3946 0.081 Uiso 1 1 calc R . .
H21C H 0.5342 0.7678 0.3426 0.081 Uiso 1 1 calc R . .
N3 N 0.16067(13) 0.91088(14) 0.14408(12) 0.0288(4) Uani 1 1 d . . .
N4 N 0.21109(13) 0.98821(14) 0.06027(12) 0.0273(4) Uani 1 1 d . . .
O2 O 0.12287(12) 1.03315(12) 0.25978(10) 0.0394(4) Uani 1 1 d . . .
C22 C 0.19519(16) 0.90324(19) 0.06903(16) 0.0300(5) Uani 1 1 d . . .
H22 H 0.2084(15) 0.8493(17) 0.0307(15) 0.031(6) Uiso 1 1 d . . .
C23 C 0.15366(16) 1.00788(17) 0.18742(15) 0.0283(5) Uani 1 1 d . . .
C24 C 0.18624(17) 1.05511(18) 0.13171(15) 0.0312(5) Uani 1 1 d . . .
H24 H 0.1922(16) 1.1245(18) 0.1337(15) 0.037 Uiso 1 1 d . . .
C25 C 0.13076(17) 0.83217(17) 0.17523(14) 0.0290(5) Uani 1 1 d . . .
C26 C 0.20479(17) 0.81603(17) 0.22525(15) 0.0319(6) Uani 1 1 d . . .
C27 C 0.17219(19) 0.74158(18) 0.25676(15) 0.0365(6) Uani 1 1 d . . .
H27 H 0.2212 0.7270 0.2889 0.044 Uiso 1 1 calc R . .
C28 C 0.07097(19) 0.68783(18) 0.24298(15) 0.0362(6) Uani 1 1 d . . .
C29 C -0.00008(18) 0.70621(18) 0.19224(16) 0.0364(6) Uani 1 1 d . . .
H29 H -0.0698 0.6693 0.1816 0.044 Uiso 1 1 calc R . .
C30 C 0.02809(17) 0.77716(17) 0.15659(15) 0.0310(5) Uani 1 1 d . . .
C31 C 0.31535(17) 0.8793(2) 0.24721(17) 0.0427(6) Uani 1 1 d . . .
H31A H 0.3348 0.8604 0.1885 0.064 Uiso 1 1 calc R . .
H31B H 0.3554 0.8664 0.2927 0.064 Uiso 1 1 calc R . .
H31C H 0.3277 0.9522 0.2747 0.064 Uiso 1 1 calc R . .
C32 C 0.0392(2) 0.6170(2) 0.28825(18) 0.0500(7) Uani 1 1 d . . .
H32A H 0.0495 0.6576 0.3560 0.075 Uiso 1 1 calc R . .
H32B H 0.0799 0.5761 0.2813 0.075 Uiso 1 1 calc R . .
H32C H -0.0323 0.5712 0.2569 0.075 Uiso 1 1 calc R . .
C33 C -0.05066(18) 0.7962(2) 0.10221(17) 0.0415(6) Uani 1 1 d . . .
H33A H -0.0498 0.8634 0.1414 0.062 Uiso 1 1 calc R . .
H33B H -0.1175 0.7427 0.0863 0.062 Uiso 1 1 calc R . .
H33C H -0.0360 0.7949 0.0435 0.062 Uiso 1 1 calc R . .
C34 C 0.24490(16) 1.00848(16) -0.01440(14) 0.0277(5) Uani 1 1 d . . .
C35 C 0.17219(16) 0.99478(17) -0.09124(15) 0.0312(5) Uani 1 1 d . . .
C36 C 0.20604(18) 1.01842(18) -0.16036(16) 0.0366(6) Uani 1 1 d . . .
H36 H 0.1582 1.0101 -0.2132 0.044 Uiso 1 1 calc R . .
C37 C 0.30759(19) 1.05387(17) -0.15480(16) 0.0364(6) Uani 1 1 d . . .
C38 C 0.37658(17) 1.06354(17) -0.07862(16) 0.0341(6) Uani 1 1 d . . .
H38 H 0.4460 1.0855 -0.0755 0.041 Uiso 1 1 calc R . .
C39 C 0.34730(16) 1.04206(16) -0.00652(15) 0.0304(5) Uani 1 1 d . . .
C40 C 0.06213(17) 0.9576(2) -0.09864(17) 0.0411(6) Uani 1 1 d . . .
H40A H 0.0430 0.8988 -0.0841 0.062 Uiso 1 1 calc R . .
H40B H 0.0224 0.9368 -0.1634 0.062 Uiso 1 1 calc R . .
H40C H 0.0490 1.0129 -0.0533 0.062 Uiso 1 1 calc R . .
C41 C 0.3419(2) 1.0836(2) -0.22913(18) 0.0527(7) Uani 1 1 d . . .
H41A H 0.3022 1.0277 -0.2926 0.079 Uiso 1 1 calc R . .
H41B H 0.4136 1.0965 -0.2200 0.079 Uiso 1 1 calc R . .
H41C H 0.3324 1.1458 -0.2230 0.079 Uiso 1 1 calc R . .
C42 C 0.42310(17) 1.05495(19) 0.07618(17) 0.0395(6) Uani 1 1 d . . .
H42A H 0.4182 0.9874 0.0695 0.059 Uiso 1 1 calc R . .
H42B H 0.4096 1.0911 0.1353 0.059 Uiso 1 1 calc R . .
H42C H 0.4912 1.0948 0.0779 0.059 Uiso 1 1 calc R . .
N5 N 0.27455(13) 0.64859(14) 0.90368(12) 0.0307(4) Uani 1 1 d . . .
N6 N 0.39347(14) 0.59411(14) 0.89615(12) 0.0312(5) Uani 1 1 d . . .
O3 O 0.35670(12) 0.81010(12) 1.03639(11) 0.0435(4) Uani 1 1 d . . .
C43 C 0.29785(18) 0.57024(18) 0.85452(17) 0.0313(5) Uani 1 1 d . . .
H43 H 0.2544(16) 0.5061(18) 0.7981(16) 0.033(6) Uiso 1 1 d . . .
C44 C 0.36032(17) 0.72842(18) 0.98122(16) 0.0333(6) Uani 1 1 d . . .
C45 C 0.43398(19) 0.69011(18) 0.97407(17) 0.0341(6) Uani 1 1 d . . .
H45 H 0.5030(18) 0.7202(17) 1.0111(16) 0.038(7) Uiso 1 1 d . . .
C46 C 0.17803(16) 0.65423(17) 0.88387(15) 0.0300(5) Uani 1 1 d . . .
C47 C 0.10910(17) 0.61937(17) 0.92818(15) 0.0331(6) Uani 1 1 d . . .
C48 C 0.01596(17) 0.62486(18) 0.90704(17) 0.0393(6) Uani 1 1 d . . .
H48 H -0.0324 0.6015 0.9362 0.047 Uiso 1 1 calc R . .
C49 C -0.00841(18) 0.66313(19) 0.84506(17) 0.0419(6) Uani 1 1 d . . .
C50 C 0.06460(19) 0.7016(2) 0.80668(17) 0.0444(6) Uani 1 1 d . . .
H50 H 0.0493 0.7306 0.7659 0.053 Uiso 1 1 calc R . .
C51 C 0.15913(18) 0.69915(19) 0.82564(16) 0.0390(6) Uani 1 1 d . . .
C52 C 0.13469(19) 0.5791(2) 0.99683(17) 0.0436(6) Uani 1 1 d . . .
H52A H 0.2049 0.6211 1.0368 0.065 Uiso 1 1 calc R . .
H52B H 0.1262 0.5079 0.9616 0.065 Uiso 1 1 calc R . .
H52C H 0.0897 0.5819 1.0371 0.065 Uiso 1 1 calc R . .
C53 C -0.11207(19) 0.6634(2) 0.8194(2) 0.0631(8) Uani 1 1 d . . .
H53A H -0.1054 0.7287 0.8188 0.095 Uiso 1 1 calc R . .
H53B H -0.1459 0.6547 0.8665 0.095 Uiso 1 1 calc R . .
H53C H -0.1521 0.6069 0.7563 0.095 Uiso 1 1 calc R . .
C54 C 0.2397(2) 0.7474(2) 0.7879(2) 0.0549(7) Uani 1 1 d . . .
H54A H 0.2105 0.7685 0.7433 0.082 Uiso 1 1 calc R . .
H54B H 0.2665 0.6975 0.7550 0.082 Uiso 1 1 calc R . .
H54C H 0.2945 0.8075 0.8409 0.082 Uiso 1 1 calc R . .
C55 C 0.45173(17) 0.53438(17) 0.86500(15) 0.0323(5) Uani 1 1 d . . .
C56 C 0.53016(19) 0.5739(2) 0.83163(18) 0.0439(6) Uani 1 1 d . . .
C57 C 0.59135(19) 0.5211(2) 0.80850(19) 0.0493(7) Uani 1 1 d . . .
H57 H 0.6446 0.5465 0.7847 0.059 Uiso 1 1 calc R . .
C58 C 0.57756(19) 0.4335(2) 0.81879(17) 0.0450(7) Uani 1 1 d . . .
C59 C 0.49736(19) 0.39536(19) 0.84973(16) 0.0423(6) Uani 1 1 d . . .
H59 H 0.4858 0.3332 0.8547 0.051 Uiso 1 1 calc R . .
C60 C 0.43238(17) 0.44466(18) 0.87405(15) 0.0339(6) Uani 1 1 d . . .
C61 C 0.5487(3) 0.6699(2) 0.8189(3) 0.0720(10) Uani 1 1 d . . .
H61A H 0.4838 0.6709 0.7938 0.108 Uiso 1 1 calc R . .
H61B H 0.5883 0.6710 0.7742 0.108 Uiso 1 1 calc R . .
H61C H 0.5860 0.7302 0.8804 0.108 Uiso 1 1 calc R . .
C62 C 0.6490(2) 0.3811(3) 0.7979(2) 0.0722(9) Uani 1 1 d . . .
H62A H 0.7187 0.4312 0.8327 0.108 Uiso 1 1 calc R . .
H62B H 0.6410 0.3518 0.7294 0.108 Uiso 1 1 calc R . .
H62C H 0.6339 0.3262 0.8178 0.108 Uiso 1 1 calc R . .
C63 C 0.34575(19) 0.40020(19) 0.90716(18) 0.0461(7) Uani 1 1 d . . .
H63A H 0.3409 0.4554 0.9606 0.069 Uiso 1 1 calc R . .
H63B H 0.3571 0.3506 0.9276 0.069 Uiso 1 1 calc R . .
H63C H 0.2828 0.3656 0.8548 0.069 Uiso 1 1 calc R . .
C64 C 0.6558(11) 0.4291(8) 0.5271(7) 0.158(5) Uani 0.597(13) 1 d PDU A 1
H64 H 0.6010 0.4164 0.5529 0.189 Uiso 0.597(13) 1 calc PR A 1
C65 C 0.7423(14) 0.4198(14) 0.5581(11) 0.190(7) Uani 0.597(13) 1 d PDU A 1
H65 H 0.7473 0.3969 0.6058 0.228 Uiso 0.597(13) 1 calc PR A 1
C66 C 0.8221(13) 0.4420(14) 0.5235(12) 0.189(6) Uani 0.597(13) 1 d PDU A 1
H66 H 0.8826 0.4395 0.5519 0.227 Uiso 0.597(13) 1 calc PR A 1
C67 C 0.8188(13) 0.4677(12) 0.4494(11) 0.170(5) Uani 0.597(13) 1 d PDU A 1
H67 H 0.8728 0.4772 0.4221 0.204 Uiso 0.597(13) 1 calc PR A 1
C68 C 0.7314(14) 0.4791(16) 0.4163(13) 0.135(5) Uani 0.597(13) 1 d PDU A 1
H68 H 0.7260 0.5009 0.3677 0.162 Uiso 0.597(13) 1 calc PR A 1
C69 C 0.6540(12) 0.4588(7) 0.4541(6) 0.146(4) Uani 0.597(13) 1 d PDU A 1
H69 H 0.5947 0.4653 0.4291 0.175 Uiso 0.597(13) 1 calc PR A 1
C64' C 0.8859(16) 0.4717(16) 0.4475(13) 0.133(5) Uani 0.403(13) 1 d PDU A 2
H64' H 0.9512 0.4895 0.4392 0.160 Uiso 0.403(13) 1 calc PR A 2
C65' C 0.8178(15) 0.5013(11) 0.4091(10) 0.133(6) Uani 0.403(13) 1 d PDU A 2
H65' H 0.8315 0.5326 0.3682 0.159 Uiso 0.403(13) 1 calc PR A 2
C66' C 0.7281(19) 0.484(2) 0.433(2) 0.136(6) Uani 0.403(13) 1 d PDU A 2
H66' H 0.6813 0.5074 0.4108 0.163 Uiso 0.403(13) 1 calc PR A 2
C67' C 0.7058(15) 0.4327(14) 0.4864(14) 0.146(5) Uani 0.403(13) 1 d PDU A 2
H67' H 0.6440 0.4220 0.5018 0.176 Uiso 0.403(13) 1 calc PR A 2
C68' C 0.7707(14) 0.3970(14) 0.5183(14) 0.131(6) Uani 0.403(13) 1 d PDU A 2
H68' H 0.7542 0.3595 0.5540 0.157 Uiso 0.403(13) 1 calc PR A 2
C69' C 0.8604(15) 0.4167(15) 0.4975(14) 0.134(5) Uani 0.403(13) 1 d PDU A 2
H69' H 0.9063 0.3915 0.5184 0.161 Uiso 0.403(13) 1 calc PR A 2

loop_
_atom_site_aniso_label
_atom_site_aniso_U_11
_atom_site_aniso_U_22
_atom_site_aniso_U_33
_atom_site_aniso_U_23
_atom_site_aniso_U_13
_atom_site_aniso_U_12
N1 0.0318(11) 0.0350(11) 0.0231(10) 0.0105(9) 0.0096(9) 0.0127(9)
N2 0.0331(12) 0.0406(12) 0.0269(10) 0.0117(9) 0.0117(9) 0.0132(10)
O1 0.0438(10) 0.0431(10) 0.0323(9) 0.0048(8) 0.0149(8) 0.0158(8)
C1 0.0399(16) 0.0360(14) 0.0215(12) 0.0106(11) 0.0101(11) 0.0155(13)
C2 0.0394(14) 0.0343(14) 0.0274(13) 0.0107(11) 0.0113(11) 0.0138(12)
C3 0.0339(15) 0.0400(15) 0.0276(13) 0.0074(12) 0.0085(12) 0.0091(13)
C4 0.0334(13) 0.0320(13) 0.0231(12) 0.0072(10) 0.0073(10) 0.0132(11)
C5 0.0373(14) 0.0310(13) 0.0238(12) 0.0075(10) 0.0112(10) 0.0163(11)
C6 0.0441(15) 0.0345(14) 0.0303(13) 0.0086(11) 0.0182(12) 0.0135(12)
C7 0.0349(14) 0.0476(16) 0.0289(13) 0.0038(12) 0.0067(11) 0.0169(12)
C8 0.0403(16) 0.0546(17) 0.0316(14) 0.0127(13) 0.0022(12) 0.0221(13)
C9 0.0437(15) 0.0446(15) 0.0281(13) 0.0155(12) 0.0090(11) 0.0193(12)
C10 0.0487(15) 0.0433(15) 0.0344(13) 0.0195(12) 0.0181(12) 0.0239(13)
C11 0.0364(16) 0.088(2) 0.0424(16) 0.0080(15) 0.0070(13) 0.0192(15)
C12 0.0614(19) 0.077(2) 0.0470(16) 0.0420(16) 0.0107(14) 0.0236(16)
C13 0.0343(13) 0.0378(14) 0.0308(13) 0.0137(11) 0.0145(11) 0.0137(11)
C14 0.0396(14) 0.0410(15) 0.0338(13) 0.0157(12) 0.0157(11) 0.0171(12)
C15 0.0486(16) 0.0543(17) 0.0371(14) 0.0258(13) 0.0234(13) 0.0230(14)
C16 0.0412(15) 0.0583(18) 0.0429(15) 0.0241(14) 0.0212(12) 0.0233(14)
C17 0.0412(15) 0.0627(19) 0.0455(15) 0.0277(14) 0.0151(13) 0.0269(14)
C18 0.0357(14) 0.0462(16) 0.0348(14) 0.0194(12) 0.0118(11) 0.0139(12)
C19 0.0613(18) 0.0610(18) 0.0418(15) 0.0310(14) 0.0271(13) 0.0346(15)
C20 0.066(2) 0.108(3) 0.068(2) 0.049(2) 0.0407(17) 0.055(2)
C21 0.0609(18) 0.072(2) 0.0388(15) 0.0303(15) 0.0157(14) 0.0306(16)
N3 0.0325(10) 0.0337(11) 0.0299(10) 0.0172(9) 0.0159(9) 0.0187(9)
N4 0.0297(10) 0.0312(11) 0.0279(10) 0.0150(9) 0.0130(8) 0.0163(9)
O2 0.0496(10) 0.0432(10) 0.0321(9) 0.0157(8) 0.0217(8) 0.0237(8)
C22 0.0343(13) 0.0321(14) 0.0299(13) 0.0135(11) 0.0151(11) 0.0190(11)
C23 0.0288(12) 0.0321(13) 0.0270(12) 0.0114(10) 0.0114(10) 0.0167(11)
C24 0.0375(14) 0.0327(14) 0.0314(13) 0.0154(11) 0.0174(11) 0.0196(11)
C25 0.0384(14) 0.0307(13) 0.0257(12) 0.0146(10) 0.0156(10) 0.0183(11)
C26 0.0390(14) 0.0372(14) 0.0272(12) 0.0141(11) 0.0159(11) 0.0223(12)
C27 0.0493(16) 0.0397(15) 0.0304(13) 0.0157(12) 0.0131(12) 0.0296(13)
C28 0.0533(17) 0.0309(14) 0.0291(13) 0.0120(11) 0.0191(12) 0.0212(13)
C29 0.0402(14) 0.0335(14) 0.0335(13) 0.0127(11) 0.0169(12) 0.0126(12)
C30 0.0358(14) 0.0346(14) 0.0257(12) 0.0124(11) 0.0140(10) 0.0170(11)
C31 0.0381(15) 0.0524(17) 0.0440(15) 0.0236(13) 0.0118(12) 0.0235(13)
C32 0.0731(19) 0.0388(16) 0.0459(15) 0.0237(13) 0.0230(14) 0.0239(14)
C33 0.0377(14) 0.0498(16) 0.0418(14) 0.0233(13) 0.0139(12) 0.0192(13)
C34 0.0335(13) 0.0294(13) 0.0268(12) 0.0135(10) 0.0160(10) 0.0165(11)
C35 0.0342(13) 0.0345(14) 0.0326(13) 0.0173(11) 0.0156(11) 0.0181(11)
C36 0.0454(15) 0.0408(15) 0.0301(13) 0.0183(11) 0.0134(11) 0.0214(12)
C37 0.0506(16) 0.0323(14) 0.0347(14) 0.0174(11) 0.0245(12) 0.0190(12)
C38 0.0352(14) 0.0272(13) 0.0418(14) 0.0140(11) 0.0209(12) 0.0123(11)
C39 0.0331(13) 0.0271(13) 0.0308(12) 0.0096(10) 0.0125(11) 0.0145(11)
C40 0.0358(14) 0.0549(17) 0.0409(14) 0.0247(13) 0.0125(12) 0.0239(13)
C41 0.0721(19) 0.0492(17) 0.0444(15) 0.0261(13) 0.0332(15) 0.0204(15)
C42 0.0317(13) 0.0408(15) 0.0442(15) 0.0176(12) 0.0095(11) 0.0145(12)
N5 0.0292(11) 0.0292(11) 0.0331(10) 0.0100(9) 0.0126(9) 0.0145(9)
N6 0.0341(12) 0.0291(11) 0.0346(11) 0.0130(9) 0.0149(9) 0.0174(9)
O3 0.0401(10) 0.0321(10) 0.0477(10) 0.0039(8) 0.0154(8) 0.0177(8)
C43 0.0322(14) 0.0312(14) 0.0312(13) 0.0118(12) 0.0130(12) 0.0147(12)
C44 0.0310(13) 0.0320(14) 0.0347(13) 0.0127(12) 0.0129(11) 0.0113(11)
C45 0.0297(14) 0.0306(14) 0.0370(14) 0.0101(11) 0.0106(12) 0.0118(12)
C46 0.0297(13) 0.0297(13) 0.0289(12) 0.0093(10) 0.0109(10) 0.0135(11)
C47 0.0339(14) 0.0284(13) 0.0332(13) 0.0109(11) 0.0124(11) 0.0101(11)
C48 0.0317(14) 0.0391(15) 0.0416(14) 0.0123(12) 0.0158(12) 0.0121(12)
C49 0.0342(14) 0.0455(16) 0.0424(15) 0.0139(13) 0.0090(12) 0.0197(12)
C50 0.0473(16) 0.0562(17) 0.0401(15) 0.0245(13) 0.0139(13) 0.0293(14)
C51 0.0442(15) 0.0422(15) 0.0349(13) 0.0176(12) 0.0166(12) 0.0201(12)
C52 0.0462(15) 0.0461(16) 0.0470(15) 0.0266(13) 0.0210(13) 0.0185(13)
C53 0.0371(16) 0.079(2) 0.068(2) 0.0286(17) 0.0083(14) 0.0266(15)
C54 0.0604(18) 0.069(2) 0.0610(18) 0.0420(16) 0.0348(15) 0.0343(16)
C55 0.0359(13) 0.0342(14) 0.0335(13) 0.0154(11) 0.0143(11) 0.0203(11)
C56 0.0466(15) 0.0480(16) 0.0544(16) 0.0290(14) 0.0266(13) 0.0277(13)
C57 0.0461(16) 0.0560(18) 0.0577(17) 0.0257(15) 0.0285(14) 0.0287(14)
C58 0.0429(15) 0.0498(17) 0.0404(15) 0.0114(13) 0.0075(12) 0.0287(13)
C59 0.0542(17) 0.0309(14) 0.0389(14) 0.0118(12) 0.0034(13) 0.0230(13)
C60 0.0379(14) 0.0328(14) 0.0267(12) 0.0111(11) 0.0045(11) 0.0140(11)
C61 0.086(2) 0.074(2) 0.113(3) 0.068(2) 0.073(2) 0.0502(19)
C62 0.061(2) 0.075(2) 0.081(2) 0.0195(18) 0.0142(17) 0.0498(18)
C63 0.0542(17) 0.0382(15) 0.0428(15) 0.0202(13) 0.0122(13) 0.0134(13)
C64 0.204(11) 0.081(6) 0.096(7) 0.030(5) -0.007(6) -0.022(7)
C65 0.229(13) 0.154(11) 0.116(11) 0.063(9) -0.010(9) 0.013(10)
C66 0.217(13) 0.169(13) 0.141(11) 0.091(10) -0.011(9) 0.030(10)
C67 0.220(11) 0.113(8) 0.122(8) 0.054(6) -0.005(10) 0.021(10)
C68 0.229(11) 0.056(7) 0.065(6) 0.014(5) 0.003(6) 0.023(8)
C69 0.228(11) 0.058(5) 0.076(5) 0.009(4) 0.006(6) 0.009(7)
C64' 0.198(14) 0.116(10) 0.089(8) 0.053(7) 0.008(10) 0.073(12)
C65' 0.222(13) 0.077(8) 0.072(8) 0.034(6) -0.021(9) 0.054(10)
C66' 0.205(12) 0.057(10) 0.121(14) 0.030(9) -0.026(11) 0.069(10)
C67' 0.174(11) 0.106(9) 0.139(12) 0.055(8) -0.008(9) 0.054(8)
C68' 0.186(13) 0.084(9) 0.109(12) 0.058(9) -0.013(9) 0.045(9)
C69' 0.206(13) 0.107(9) 0.106(10) 0.061(7) 0.009(9) 0.084(10)

loop_
_atom_type_symbol
_atom_type_description
_atom_type_scat_dispersion_real
_atom_type_scat_dispersion_imag
_atom_type_scat_source
C C 0.0033 0.0016 'International Tables Vol C Tables 4.2.6.8 and 6.1.1.4'
H H 0.0000 0.0000 'International Tables Vol C Tables 4.2.6.8 and 6.1.1.4'
N N 0.0061 0.0033 'International Tables Vol C Tables 4.2.6.8 and 6.1.1.4'
O O 0.0106 0.0060 'International Tables Vol C Tables 4.2.6.8 and 6.1.1.4'

loop_
_geom_angle_atom_site_label_1
_geom_angle_atom_site_label_2
_geom_angle_atom_site_label_3
_geom_angle
C1 N1 C4 125.97(19)
C1 N1 C2 110.00(18)
C4 N1 C2 123.98(17)
C1 N2 C3 109.73(19)
C1 N2 C13 123.39(18)
C3 N2 C13 126.87(19)
N2 C1 N1 108.3(2)
O1 C2 C3 134.3(2)
O1 C2 N1 122.0(2)
C3 C2 N1 103.70(19)
C2 C3 N2 108.3(2)
C9 C4 C5 122.6(2)
C9 C4 N1 119.1(2)
C5 C4 N1 118.3(2)
C4 C5 C6 117.4(2)
C4 C5 C10 121.6(2)
C6 C5 C10 121.0(2)
C7 C6 C5 121.9(2)
C6 C7 C8 118.7(2)
C6 C7 C11 121.2(2)
C8 C7 C11 120.1(2)
C7 C8 C9 121.7(2)
C4 C9 C8 117.6(2)
C4 C9 C12 121.7(2)
C8 C9 C12 120.7(2)
C18 C13 C14 122.7(2)
C18 C13 N2 118.87(19)
C14 C13 N2 118.4(2)
C15 C14 C13 116.9(2)
C15 C14 C19 121.6(2)
C13 C14 C19 121.5(2)
C16 C15 C14 122.6(2)
C15 C16 C17 118.3(2)
C15 C16 C20 120.8(2)
C17 C16 C20 121.0(2)
C18 C17 C16 121.9(2)
C17 C18 C13 117.5(2)
C17 C18 C21 121.3(2)
C13 C18 C21 121.2(2)
C22 N3 C23 110.16(18)
C22 N3 C25 125.50(18)
C23 N3 C25 124.29(16)
C22 N4 C24 109.91(18)
C22 N4 C34 125.43(18)
C24 N4 C34 124.60(18)
N4 C22 N3 108.4(2)
O2 C23 C24 134.4(2)
O2 C23 N3 122.03(19)
C24 C23 N3 103.62(17)
C23 C24 N4 107.9(2)
C26 C25 C30 122.4(2)
C26 C25 N3 119.13(19)
C30 C25 N3 118.43(19)
C25 C26 C27 117.0(2)
C25 C26 C31 121.2(2)
C27 C26 C31 121.8(2)
C28 C27 C26 122.5(2)
C29 C28 C27 118.3(2)
C29 C28 C32 120.7(2)
C27 C28 C32 120.8(2)
C28 C29 C30 121.6(2)
C29 C30 C25 118.1(2)
C29 C30 C33 120.5(2)
C25 C30 C33 121.3(2)
C39 C34 C35 122.76(19)
C39 C34 N4 119.35(19)
C35 C34 N4 117.88(18)
C36 C35 C34 117.3(2)
C36 C35 C40 120.9(2)
C34 C35 C40 121.82(19)
C35 C36 C37 122.1(2)
C38 C37 C36 118.5(2)
C38 C37 C41 121.0(2)
C36 C37 C41 120.4(2)
C37 C38 C39 122.0(2)
C34 C39 C38 117.3(2)
C34 C39 C42 121.44(19)
C38 C39 C42 121.3(2)
C43 N5 C44 110.51(18)
C43 N5 C46 126.26(19)
C44 N5 C46 123.23(18)
C43 N6 C45 110.01(19)
C43 N6 C55 126.77(19)
C45 N6 C55 123.15(19)
N6 C43 N5 107.6(2)
O3 C44 C45 134.8(2)
O3 C44 N5 121.8(2)
C45 C44 N5 103.4(2)
C44 C45 N6 108.5(2)
C51 C46 C47 122.5(2)
C51 C46 N5 118.87(19)
C47 C46 N5 118.5(2)
C48 C47 C46 117.3(2)
C48 C47 C52 121.3(2)
C46 C47 C52 121.5(2)
C49 C48 C47 122.1(2)
C48 C49 C50 118.3(2)
C48 C49 C53 121.1(2)
C50 C49 C53 120.6(2)
C49 C50 C51 122.3(2)
C50 C51 C46 117.3(2)
C50 C51 C54 121.3(2)
C46 C51 C54 121.4(2)
C60 C55 C56 122.5(2)
C60 C55 N6 119.90(19)
C56 C55 N6 117.5(2)
C57 C56 C55 117.8(2)
C57 C56 C61 119.9(2)
C55 C56 C61 122.2(2)
C58 C57 C56 122.1(2)
C57 C58 C59 118.2(2)
C57 C58 C62 120.7(3)
C59 C58 C62 121.1(3)
C58 C59 C60 122.6(2)
C55 C60 C59 116.6(2)
C55 C60 C63 122.5(2)
C59 C60 C63 120.8(2)
C65 C64 C69 114.4(11)
C64 C65 C66 122.7(13)
C65 C66 C67 122.6(13)
C66 C67 C68 116.1(12)
C69 C68 C67 119.5(11)
C68 C69 C64 124.5(11)
C69' C64' C65' 120.5(12)
C64' C65' C66' 117.2(12)
C67' C66' C65' 121.2(13)
C68' C67' C66' 121.1(13)
C67' C68' C69' 117.8(13)
C68' C69' C64' 121.8(12)

loop_
_geom_bond_atom_site_label_1
_geom_bond_atom_site_label_2
_geom_bond_distance
N1 C1 1.334(3)
N1 C4 1.433(3)
N1 C2 1.438(3)
N2 C1 1.324(3)
N2 C3 1.392(3)
N2 C13 1.438(3)
O1 C2 1.258(3)
C2 C3 1.374(3)
C4 C9 1.388(3)
C4 C5 1.389(3)
C5 C6 1.394(3)
C5 C10 1.499(3)
C6 C7 1.379(3)
C7 C8 1.386(3)
C7 C11 1.509(3)
C8 C9 1.390(3)
C9 C12 1.506(3)
C13 C18 1.388(3)
C13 C14 1.391(3)
C14 C15 1.387(3)
C14 C19 1.502(3)
C15 C16 1.375(3)
C16 C17 1.389(3)
C16 C20 1.513(3)
C17 C18 1.384(3)
C18 C21 1.507(3)
N3 C22 1.339(3)
N3 C23 1.432(3)
N3 C25 1.439(3)
N4 C22 1.314(3)
N4 C24 1.398(3)
N4 C34 1.447(3)
O2 C23 1.264(2)
C23 C24 1.384(3)
C25 C26 1.389(3)
C25 C30 1.392(3)
C26 C27 1.391(3)
C26 C31 1.507(3)
C27 C28 1.385(3)
C28 C29 1.385(3)
C28 C32 1.508(3)
C29 C30 1.386(3)
C30 C33 1.506(3)
C34 C39 1.390(3)
C34 C35 1.398(3)
C35 C36 1.386(3)
C35 C40 1.498(3)
C36 C37 1.387(3)
C37 C38 1.386(3)
C37 C41 1.510(3)
C38 C39 1.391(3)
C39 C42 1.495(3)
N5 C43 1.343(3)
N5 C44 1.431(3)
N5 C46 1.437(3)
N6 C43 1.324(3)
N6 C45 1.389(3)
N6 C55 1.443(3)
O3 C44 1.255(3)
C44 C45 1.378(3)
C46 C51 1.388(3)
C46 C47 1.393(3)
C47 C48 1.390(3)
C47 C52 1.496(3)
C48 C49 1.379(3)
C49 C50 1.384(3)
C49 C53 1.512(3)
C50 C51 1.386(3)
C51 C54 1.510(3)
C55 C60 1.382(3)
C55 C56 1.393(3)
C56 C57 1.385(3)
C56 C61 1.506(4)
C57 C58 1.370(4)
C58 C59 1.381(3)
C58 C62 1.509(3)
C59 C60 1.401(3)
C60 C63 1.503(3)
C64 C65 1.359(11)
C64 C69 1.393(10)
C65 C66 1.360(11)
C66 C67 1.374(11)
C67 C68 1.398(12)
C68 C69 1.361(11)
C64' C69' 1.368(12)
C64' C65' 1.372(12)
C65' C66' 1.386(13)
C66' C67' 1.366(13)
C67' C68' 1.362(12)
C68' C69' 1.366(12)
